data_7710525
loop_
_publ_author_name
'Wang, Yunlu'
'Zhou, Yanyan'
'Yao, Zhiwei'
'Huang, Wenru'
'Gao, Ting'
'Yan, Pengfei'
'Li, Hongfeng'

_publ_section_title
;
 Asymmetric induction in quadruple-stranded europium(III) helicates and
 circularly polarized luminescence.
;
_journal_issue 29
_journal_name_full 'Dalton transactions (Cambridge, England : 2003)'
_journal_page_first 10973
_journal_page_last 10982
_journal_paper_doi 10.1039/d2dt01379g
_journal_volume 51
_journal_year 2022
_chemical_absolute_configuration adrm
_chemical_formula_sum 'C17 H22 Br N3'
_chemical_formula_weight 348.28
_space_group_crystal_system trigonal
_space_group_IT_number 146
_space_group_name_Hall 'R 3'
_space_group_name_H-M_alt 'R 3 :H'
_atom_sites_solution_hydrogens geom
_audit_creation_method SHELXL-2014/7
_audit_update_record
;
2021-01-13 deposited with the CCDC.	2022-06-21 downloaded from the CCDC.
;
_cell_angle_alpha 90
_cell_angle_beta 90
_cell_angle_gamma 120
_cell_formula_units_Z 9
_cell_length_a 25.4179(9)
_cell_length_b 25.4179(9)
_cell_length_c 7.2227(3)
_cell_measurement_reflns_used 2571
_cell_measurement_temperature 293(2)
_cell_measurement_theta_max 29.2122
_cell_measurement_theta_min 2.9622
_cell_volume 4041.2(3)
_computing_cell_refinement 'CrysAlis PRO (Agilent, 2011)'
_computing_data_collection 'CrysAlis PRO (Agilent, 2011)'
_computing_data_reduction 'CrysAlis PRO (Agilent, 2011)'
_computing_molecular_graphics 'Bruker SHELXTL'
_computing_publication_material 'Bruker SHELXTL'
_computing_structure_refinement 'SHELXL-2014/7 (Sheldrick, 2014)'
_computing_structure_solution 'SHELXL-2014/7 (Sheldrick, 2014)'
_diffrn_ambient_temperature 293(2)
_diffrn_measured_fraction_theta_full 0.999
_diffrn_measured_fraction_theta_max 0.890
_diffrn_measurement_device_type 'Xcalibur, Eos'
_diffrn_measurement_method 'phi and omega scans'
_diffrn_radiation_monochromator graphite
_diffrn_radiation_type MoK\a
_diffrn_radiation_wavelength 0.71073
_diffrn_reflns_av_R_equivalents 0.0289
_diffrn_reflns_av_unetI/netI 0.0413
_diffrn_reflns_Laue_measured_fraction_full 0.999
_diffrn_reflns_Laue_measured_fraction_max 0.890
_diffrn_reflns_limit_h_max 34
_diffrn_reflns_limit_h_min -31
_diffrn_reflns_limit_k_max 34
_diffrn_reflns_limit_k_min -34
_diffrn_reflns_limit_l_max 9
_diffrn_reflns_limit_l_min -9
_diffrn_reflns_number 10699
_diffrn_reflns_point_group_measured_fraction_full 0.905
_diffrn_reflns_point_group_measured_fraction_max 0.768
_diffrn_reflns_theta_full 25.242
_diffrn_reflns_theta_max 29.277
_diffrn_reflns_theta_min 2.968
_diffrn_source 'Enhance (Mo) X-ray Source'
_exptl_absorpt_coefficient_mu 2.287
_exptl_absorpt_correction_type none
_exptl_crystal_colour colorless
_exptl_crystal_density_diffrn 1.288
_exptl_crystal_description block
_exptl_crystal_F_000 1620
_exptl_crystal_size_max 0.16
_exptl_crystal_size_mid 0.15
_exptl_crystal_size_min 0.14
_refine_diff_density_max 0.365
_refine_diff_density_min -0.328
_refine_diff_density_rms 0.048
_refine_ls_abs_structure_details
;
 Flack x determined using 1060 quotients [(I+)-(I-)]/[(I+)+(I-)]
 (Parsons, Flack and Wagner, Acta Cryst. B69 (2013) 249-259).
;
_refine_ls_extinction_method none
_refine_ls_goodness_of_fit_ref 1.021
_refine_ls_hydrogen_treatment constr
_refine_ls_matrix_type full
_refine_ls_number_parameters 190
_refine_ls_number_reflns 3758
_refine_ls_number_restraints 1
_refine_ls_restrained_S_all 1.020
_refine_ls_R_factor_all 0.0615
_refine_ls_R_factor_gt 0.0418
_refine_ls_shift/su_max 0.000
_refine_ls_shift/su_mean 0.000
_refine_ls_structure_factor_coef Fsqd
_refine_ls_weighting_details 'w=1/[\s^2^(Fo^2^)+(0.0452P)^2^+1.3661P] where P=(Fo^2^+2Fc^2^)/3'
_refine_ls_weighting_scheme calc
_refine_ls_wR_factor_gt 0.0815
_refine_ls_wR_factor_ref 0.0904
_reflns_Friedel_coverage 0.725
_reflns_Friedel_fraction_full 0.812
_reflns_Friedel_fraction_max 0.645
_reflns_number_gt 2992
_reflns_number_total 3758
_reflns_threshold_expression 'I > 2\s(I)'
_cod_data_source_file d2dt01379g2.cif
_cod_data_source_block c_CCDC1
_cod_depositor_comments 'Adding full bibliography for 7710524--7710527.cif.'
_cod_database_code 7710525
_shelx_shelxl_version_number 2014/7
_shelx_space_group_comment
;
The symmetry employed for this shelxl refinement is uniquely defined
by the following loop, which should always be used as a source of
symmetry information in preference to the above space-group names.
They are only intended as comments.
;

loop_
_space_group_symop_operation_xyz
'x, y, z'
'-y, x-y, z'
'-x+y, -x, z'
'x+2/3, y+1/3, z+1/3'
'-y+2/3, x-y+1/3, z+1/3'
'-x+y+2/3, -x+1/3, z+1/3'
'x+1/3, y+2/3, z+2/3'
'-y+1/3, x-y+2/3, z+2/3'
'-x+y+1/3, -x+2/3, z+2/3'

loop_
_atom_site_label
_atom_site_type_symbol
_atom_site_fract_x
_atom_site_fract_y
_atom_site_fract_z
_atom_site_U_iso_or_equiv
_atom_site_adp_type
_atom_site_occupancy
_atom_site_site_symmetry_order
_atom_site_calc_flag
_atom_site_refinement_flags_posn
_atom_site_refinement_flags_adp
_atom_site_refinement_flags_occupancy
_atom_site_disorder_assembly
_atom_site_disorder_group
Br1 Br 0.03901(2) 0.23332(2) 0.02987(7) 0.05336(17) Uani 1 1 d . . . . .
N3 N 0.62296(19) 0.49724(19) -0.0658(6) 0.0468(10) Uani 1 1 d . . . . .
H3B H 0.6222 0.4926 0.0524 0.056 Uiso 1 1 calc R U . . .
N2 N 0.5743(2) 0.55119(19) -0.0168(6) 0.0487(10) Uani 1 1 d . . . . .
H2B H 0.5749 0.5843 -0.0458 0.058 Uiso 1 1 calc R U . . .
N1 N 0.6057(2) 0.5454(2) -0.3077(6) 0.0570(12) Uani 1 1 d . . . . .
H1B H 0.6228 0.5325 -0.3837 0.068 Uiso 1 1 calc R U . . .
H1C H 0.5913 0.5676 -0.3472 0.068 Uiso 1 1 calc R U . . .
C1 C 0.4391(3) 0.3510(3) 0.1972(12) 0.079(2) Uani 1 1 d . . . . .
H1A H 0.4335 0.3194 0.2749 0.095 Uiso 1 1 calc R U . . .
C2 C 0.4019(3) 0.3392(3) 0.0472(11) 0.077(2) Uani 1 1 d . . . . .
H2A H 0.3717 0.2995 0.0223 0.093 Uiso 1 1 calc R U . . .
C3 C 0.5750(4) 0.3480(3) -0.5507(11) 0.086(2) Uani 1 1 d . . . . .
H3A H 0.5860 0.3393 -0.6644 0.104 Uiso 1 1 calc R U . . .
C4 C 0.6806(3) 0.4458(3) -0.0444(10) 0.0700(17) Uani 1 1 d . . . . .
H4A H 0.6977 0.4255 -0.1128 0.105 Uiso 1 1 calc R U . . .
H4B H 0.7125 0.4805 0.0181 0.105 Uiso 1 1 calc R U . . .
H4C H 0.6522 0.4184 0.0451 0.105 Uiso 1 1 calc R U . . .
C5 C 0.5202(3) 0.5588(3) 0.2446(9) 0.0721(17) Uani 1 1 d . . . . .
H5A H 0.4997 0.5398 0.3579 0.108 Uiso 1 1 calc R U . . .
H5B H 0.5536 0.5986 0.2708 0.108 Uiso 1 1 calc R U . . .
H5C H 0.4923 0.5621 0.1623 0.108 Uiso 1 1 calc R U . . .
C6 C 0.4090(3) 0.3848(3) -0.0648(11) 0.0735(18) Uani 1 1 d . . . . .
H6A H 0.3829 0.3766 -0.1646 0.088 Uiso 1 1 calc R U . . .
C7 C 0.6015(2) 0.5311(2) -0.1305(7) 0.0426(11) Uani 1 1 d . . . . .
C8 C 0.6004(2) 0.4133(2) -0.2868(8) 0.0476(13) Uani 1 1 d . . . . .
C9 C 0.5189(4) 0.3103(3) -0.4785(13) 0.083(2) Uani 1 1 d . . . . .
H9A H 0.4919 0.2750 -0.5412 0.100 Uiso 1 1 calc R U . . .
C10 C 0.6482(2) 0.4666(2) -0.1762(8) 0.0482(13) Uani 1 1 d . . . . .
H10A H 0.6781 0.4961 -0.2625 0.058 Uiso 1 1 calc R U . . .
C11 C 0.5024(3) 0.3243(3) -0.3144(12) 0.084(2) Uani 1 1 d . . . . .
H11A H 0.4635 0.2994 -0.2677 0.101 Uiso 1 1 calc R U . . .
C12 C 0.4848(3) 0.4096(3) 0.2335(8) 0.0609(15) Uani 1 1 d . . . . .
H12A H 0.5097 0.4173 0.3362 0.073 Uiso 1 1 calc R U . . .
C13 C 0.6153(3) 0.3993(3) -0.4538(9) 0.0648(16) Uani 1 1 d . . . . .
H13A H 0.6535 0.4249 -0.5035 0.078 Uiso 1 1 calc R U . . .
C14 C 0.4547(3) 0.4433(3) -0.0319(8) 0.0575(14) Uani 1 1 d . . . . .
H14A H 0.4595 0.4743 -0.1108 0.069 Uiso 1 1 calc R U . . .
C15 C 0.5432(3) 0.3756(3) -0.2166(10) 0.0654(16) Uani 1 1 d . . . . .
H15A H 0.5320 0.3846 -0.1036 0.078 Uiso 1 1 calc R U . . .
C16 C 0.4938(2) 0.4569(2) 0.1178(7) 0.0453(12) Uani 1 1 d . . . . .
C17 C 0.5436(3) 0.5207(2) 0.1545(7) 0.0487(12) Uani 1 1 d . . . . .
H17A H 0.5735 0.5194 0.2374 0.058 Uiso 1 1 calc R U . . .

loop_
_atom_site_aniso_label
_atom_site_aniso_U_11
_atom_site_aniso_U_22
_atom_site_aniso_U_33
_atom_site_aniso_U_23
_atom_site_aniso_U_13
_atom_site_aniso_U_12
Br1 0.0586(3) 0.0521(3) 0.0444(2) 0.0023(3) 0.0062(2) 0.0239(3)
N3 0.048(2) 0.050(2) 0.047(2) 0.001(2) 0.0038(19) 0.027(2)
N2 0.061(3) 0.041(2) 0.049(2) -0.0013(19) 0.004(2) 0.029(2)
N1 0.066(3) 0.064(3) 0.053(3) 0.007(2) 0.009(2) 0.041(3)
C1 0.059(4) 0.058(4) 0.116(6) 0.022(4) 0.018(4) 0.025(3)
C2 0.044(3) 0.058(4) 0.119(6) -0.010(4) 0.000(4) 0.018(3)
C3 0.109(6) 0.066(5) 0.090(5) -0.022(4) -0.008(5) 0.049(5)
C4 0.060(4) 0.080(4) 0.087(5) -0.003(4) -0.002(3) 0.048(4)
C5 0.096(5) 0.073(4) 0.058(4) -0.013(3) 0.009(3) 0.050(4)
C6 0.046(3) 0.075(5) 0.094(5) -0.011(4) -0.013(3) 0.025(3)
C7 0.039(3) 0.032(2) 0.051(3) -0.001(2) 0.002(2) 0.013(2)
C8 0.044(3) 0.039(3) 0.068(4) 0.003(2) 0.007(3) 0.027(2)
C9 0.092(6) 0.046(4) 0.117(6) -0.018(4) -0.030(5) 0.038(4)
C10 0.041(3) 0.048(3) 0.057(3) 0.002(2) 0.008(2) 0.023(2)
C11 0.058(4) 0.046(4) 0.136(7) -0.007(4) -0.001(4) 0.017(3)
C12 0.054(3) 0.065(4) 0.066(4) 0.011(3) 0.004(3) 0.031(3)
C13 0.067(4) 0.054(4) 0.077(4) -0.007(3) 0.008(3) 0.033(3)
C14 0.053(3) 0.065(4) 0.060(3) 0.001(3) -0.001(3) 0.034(3)
C15 0.055(4) 0.049(3) 0.090(4) -0.004(3) 0.011(3) 0.024(3)
C16 0.044(3) 0.054(3) 0.048(3) -0.002(2) 0.002(2) 0.032(2)
C17 0.057(3) 0.056(3) 0.038(3) -0.002(2) 0.000(2) 0.033(3)

loop_
_atom_type_symbol
_atom_type_description
_atom_type_scat_dispersion_real
_atom_type_scat_dispersion_imag
_atom_type_scat_source
C C 0.0033 0.0016 'International Tables Vol C Tables 4.2.6.8 and 6.1.1.4'
H H 0.0000 0.0000 'International Tables Vol C Tables 4.2.6.8 and 6.1.1.4'
Br Br -0.2901 2.4595 'International Tables Vol C Tables 4.2.6.8 and 6.1.1.4'
N N 0.0061 0.0033 'International Tables Vol C Tables 4.2.6.8 and 6.1.1.4'

loop_
_geom_angle_atom_site_label_1
_geom_angle_atom_site_label_2
_geom_angle_atom_site_label_3
_geom_angle
_geom_angle_site_symmetry_1
_geom_angle_site_symmetry_3
_geom_angle_publ_flag
C7 N3 C10 126.1(5) . . ?
C7 N3 H3B 117.0 . . ?
C10 N3 H3B 117.0 . . ?
C7 N2 C17 124.2(4) . . ?
C7 N2 H2B 117.9 . . ?
C17 N2 H2B 117.9 . . ?
C7 N1 H1B 120.0 . . ?
C7 N1 H1C 120.0 . . ?
H1B N1 H1C 120.0 . . ?
C2 C1 C12 120.2(6) . . ?
C2 C1 H1A 119.9 . . ?
C12 C1 H1A 119.9 . . ?
C6 C2 C1 120.4(6) . . ?
C6 C2 H2A 119.8 . . ?
C1 C2 H2A 119.8 . . ?
C9 C3 C13 119.5(7) . . ?
C9 C3 H3A 120.3 . . ?
C13 C3 H3A 120.3 . . ?
C10 C4 H4A 109.5 . . ?
C10 C4 H4B 109.5 . . ?
H4A C4 H4B 109.5 . . ?
C10 C4 H4C 109.5 . . ?
H4A C4 H4C 109.5 . . ?
H4B C4 H4C 109.5 . . ?
C17 C5 H5A 109.5 . . ?
C17 C5 H5B 109.5 . . ?
H5A C5 H5B 109.5 . . ?
C17 C5 H5C 109.5 . . ?
H5A C5 H5C 109.5 . . ?
H5B C5 H5C 109.5 . . ?
C2 C6 C14 120.2(6) . . ?
C2 C6 H6A 119.9 . . ?
C14 C6 H6A 119.9 . . ?
N3 C7 N1 121.5(5) . . ?
N3 C7 N2 119.8(5) . . ?
N1 C7 N2 118.6(5) . . ?
C13 C8 C15 118.6(6) . . ?
C13 C8 C10 119.8(5) . . ?
C15 C8 C10 121.5(5) . . ?
C11 C9 C3 119.9(7) . . ?
C11 C9 H9A 120.0 . . ?
C3 C9 H9A 120.0 . . ?
N3 C10 C4 107.5(5) . . ?
N3 C10 C8 113.2(4) . . ?
C4 C10 C8 110.6(5) . . ?
N3 C10 H10A 108.5 . . ?
C4 C10 H10A 108.5 . . ?
C8 C10 H10A 108.5 . . ?
C9 C11 C15 120.3(7) . . ?
C9 C11 H11A 119.8 . . ?
C15 C11 H11A 119.8 . . ?
C1 C12 C16 120.4(6) . . ?
C1 C12 H12A 119.8 . . ?
C16 C12 H12A 119.8 . . ?
C8 C13 C3 121.6(6) . . ?
C8 C13 H13A 119.2 . . ?
C3 C13 H13A 119.2 . . ?
C6 C14 C16 121.0(6) . . ?
C6 C14 H14A 119.5 . . ?
C16 C14 H14A 119.5 . . ?
C8 C15 C11 120.0(6) . . ?
C8 C15 H15A 120.0 . . ?
C11 C15 H15A 120.0 . . ?
C12 C16 C14 117.8(5) . . ?
C12 C16 C17 121.1(5) . . ?
C14 C16 C17 121.1(5) . . ?
N2 C17 C16 111.2(4) . . ?
N2 C17 C5 107.6(4) . . ?
C16 C17 C5 112.2(5) . . ?
N2 C17 H17A 108.6 . . ?
C16 C17 H17A 108.6 . . ?
C5 C17 H17A 108.6 . . ?

loop_
_geom_bond_atom_site_label_1
_geom_bond_atom_site_label_2
_geom_bond_distance
_geom_bond_site_symmetry_2
_geom_bond_publ_flag
N3 C7 1.314(6) . ?
N3 C10 1.468(7) . ?
N3 H3B 0.8600 . ?
N2 C7 1.329(6) . ?
N2 C17 1.461(7) . ?
N2 H2B 0.8600 . ?
N1 C7 1.320(7) . ?
N1 H1B 0.8600 . ?
N1 H1C 0.8600 . ?
C1 C2 1.368(10) . ?
C1 C12 1.381(9) . ?
C1 H1A 0.9300 . ?
C2 C6 1.350(10) . ?
C2 H2A 0.9300 . ?
C3 C9 1.363(11) . ?
C3 C13 1.380(10) . ?
C3 H3A 0.9300 . ?
C4 C10 1.517(9) . ?
C4 H4A 0.9600 . ?
C4 H4B 0.9600 . ?
C4 H4C 0.9600 . ?
C5 C17 1.514(8) . ?
C5 H5A 0.9600 . ?
C5 H5B 0.9600 . ?
C5 H5C 0.9600 . ?
C6 C14 1.375(9) . ?
C6 H6A 0.9300 . ?
C8 C13 1.363(8) . ?
C8 C15 1.377(8) . ?
C8 C10 1.517(8) . ?
C9 C11 1.364(11) . ?
C9 H9A 0.9300 . ?
C10 H10A 0.9800 . ?
C11 C15 1.387(9) . ?
C11 H11A 0.9300 . ?
C12 C16 1.386(8) . ?
C12 H12A 0.9300 . ?
C13 H13A 0.9300 . ?
C14 C16 1.391(8) . ?
C14 H14A 0.9300 . ?
C15 H15A 0.9300 . ?
C16 C17 1.501(8) . ?
C17 H17A 0.9800 . ?
